data_7004383
loop_
_publ_author_name
'Wei, Xuehong'
'Cheng, Yanxiang'
'Hitchcock, Peter B.'
'Lappert, Michael F.'

_publ_section_title
;
 Syntheses, structures and reactions of a series of
 \b-diketiminatoyttrium compounds
;
_journal_issue 38
_journal_name_full 'Dalton Transactions'
_journal_page_first 5235
_journal_page_last 5246
_journal_paper_doi 10.1039/b806451b
_journal_year 2008
_chemical_compound_source 'synthesis as described'
_chemical_formula_moiety 'C50 H67 N4 O1 Y'
_chemical_formula_sum 'C50 H67 N4 O Y'
_chemical_formula_weight 828.99
_chemical_name_common (Y(OtBu)(C6H4iPrNC(Me)CHC(Me)MC6H4iPr)2)
_chemical_name_systematic
;
?
;
_space_group_IT_number 14
_symmetry_cell_setting monoclinic
_symmetry_Int_Tables_number 14
_symmetry_space_group_name_Hall '-P 2yn'
_symmetry_space_group_name_H-M 'P 1 21/n 1'
_atom_sites_solution_hydrogens geom
_atom_sites_solution_primary direct
_atom_sites_solution_secondary difmap
_audit_conform_dict_location ftp://ftp.iucr.org/pub/cif_core.dic
_audit_conform_dict_name cif_core.dic
_audit_conform_dict_version 2.2
_audit_creation_date 2003-05-22T16:16:09-00:00
_audit_creation_method 'WinGX routine CIF_UPDATE'
_cell_angle_alpha 90
_cell_angle_beta 98.21
_cell_angle_gamma 90
_cell_formula_units_Z 4
_cell_length_a 12.5959(1)
_cell_length_b 17.9182(2)
_cell_length_c 21.0703(2)
_cell_measurement_reflns_used 34782
_cell_measurement_temperature 173(2)
_cell_measurement_theta_max 27.485
_cell_measurement_theta_min 3.705
_cell_measurement_wavelength 0.71073
_cell_volume 4706.74(8)
_computing_cell_refinement 'HKL Scalepack (Otwinowski & Minor 1997)'
_computing_data_collection 'Collect (Nonius BV, 1997-2000)'
_computing_data_reduction 'HKL Denzo and Scalepack (Otwinowski & Minor 1997)'
_computing_molecular_graphics 'Ortep-3 for Windows (Farrugia, 1997)'
_computing_publication_material 'WinGX publication routines (Farrugia, 1999)'
_computing_structure_refinement 'SHELXL-97 (Sheldrick, 1997)'
_computing_structure_solution 'SHELXS-97 (Sheldrick, 1997)'
_diffrn_ambient_temperature 173(2)
_diffrn_detector 'CCD plate'
_diffrn_measured_fraction_theta_full 0.992
_diffrn_measured_fraction_theta_max 0.992
_diffrn_measurement_device '95mm CCD camera on \k-goniostat'
_diffrn_measurement_device_type KappaCCD
_diffrn_measurement_method 'CCD rotation images, thick slices'
_diffrn_orient_matrix_type 'by Nonius Collect from scalepack cell'
_diffrn_orient_matrix_UB_11 0.689059E-1
_diffrn_orient_matrix_UB_12 0.108268E-1
_diffrn_orient_matrix_UB_13 -0.166025E-1
_diffrn_orient_matrix_UB_21 0.358801E-1
_diffrn_orient_matrix_UB_22 -0.40989E-1
_diffrn_orient_matrix_UB_23 0.27285E-1
_diffrn_orient_matrix_UB_31 -0.199658E-1
_diffrn_orient_matrix_UB_32 -0.362953E-1
_diffrn_orient_matrix_UB_33 -0.35766E-1
_diffrn_radiation_monochromator graphite
_diffrn_radiation_probe x-ray
_diffrn_radiation_type MoK\a
_diffrn_radiation_wavelength 0.71073
_diffrn_reflns_av_R_equivalents 0.0621
_diffrn_reflns_av_unetI/netI 0.0452
_diffrn_reflns_limit_h_max 16
_diffrn_reflns_limit_h_min -14
_diffrn_reflns_limit_k_max 23
_diffrn_reflns_limit_k_min -23
_diffrn_reflns_limit_l_max 27
_diffrn_reflns_limit_l_min -27
_diffrn_reflns_number 60670
_diffrn_reflns_theta_full 27.5
_diffrn_reflns_theta_max 27.5
_diffrn_reflns_theta_min 3.71
_diffrn_source 'Enraf Nonius FR590'
_exptl_absorpt_coefficient_mu 1.277
_exptl_absorpt_correction_T_max 0.8374
_exptl_absorpt_correction_T_min 0.7141
_exptl_absorpt_correction_type multi-scan
_exptl_absorpt_process_details
;
[c.f. r.h. blessing, acta cryst. (1995), a51, 33-38]
;
_exptl_crystal_colour colourless
_exptl_crystal_density_diffrn 1.17
_exptl_crystal_density_method 'not measured'
_exptl_crystal_description prism
_exptl_crystal_F_000 1768
_exptl_crystal_size_max 0.2
_exptl_crystal_size_mid 0.2
_exptl_crystal_size_min 0.15
_refine_diff_density_max 0.349
_refine_diff_density_min -0.39
_refine_diff_density_rms 0.055
_refine_ls_extinction_method none
_refine_ls_goodness_of_fit_ref 1.057
_refine_ls_hydrogen_treatment riding
_refine_ls_matrix_type full
_refine_ls_number_parameters 522
_refine_ls_number_reflns 10723
_refine_ls_number_restraints 0
_refine_ls_restrained_S_all 1.057
_refine_ls_R_factor_all 0.0668
_refine_ls_R_factor_gt 0.0436
_refine_ls_shift/su_max 0.001
_refine_ls_shift/su_mean 0
_refine_ls_structure_factor_coef Fsqd
_refine_ls_weighting_details 'calc w=1/[\s^2^(Fo^2^)+(0.0233P)^2^+4.1158P] where P=(Fo^2^+2Fc^2^)/3'
_refine_ls_weighting_scheme calc
_refine_ls_wR_factor_gt 0.0806
_refine_ls_wR_factor_ref 0.0882
_reflns_number_gt 8417
_reflns_number_total 10723
_reflns_threshold_expression >2sigma(I)
_cod_data_source_file b806451b.txt
_cod_data_source_block (7)-may2703
_cod_original_cell_volume 4706.78(8)
_cod_original_sg_symbol_H-M P2(1)/n
_cod_original_formula_sum 'C50 H67 N4 O1 Y'
_cod_database_code 7004383

loop_
_symmetry_equiv_pos_as_xyz
'x, y, z'
'-x+1/2, y+1/2, -z+1/2'
'-x, -y, -z'
'x-1/2, -y-1/2, z-1/2'

loop_
_atom_site_label
_atom_site_type_symbol
_atom_site_fract_x
_atom_site_fract_y
_atom_site_fract_z
_atom_site_U_iso_or_equiv
_atom_site_adp_type
_atom_site_occupancy
_atom_site_symmetry_multiplicity
_atom_site_calc_flag
_atom_site_refinement_flags
_atom_site_disorder_assembly
_atom_site_disorder_group
Y Y 0.981203(16) 0.337703(11) 0.239548(9) 0.02014(6) Uani 1 1 d . . .
O O 1.02001(13) 0.44278(8) 0.21775(8) 0.0345(4) Uani 1 1 d . A .
N1 N 0.81476(14) 0.33205(10) 0.16883(8) 0.0264(4) Uani 1 1 d . . .
N2 N 0.85729(14) 0.31197(9) 0.30993(8) 0.0217(4) Uani 1 1 d . . .
N3 N 1.04495(14) 0.22409(10) 0.20301(8) 0.0260(4) Uani 1 1 d . . .
N4 N 1.13534(14) 0.31481(10) 0.31642(8) 0.0227(4) Uani 1 1 d . . .
C1 C 0.74312(18) 0.27958(12) 0.17538(10) 0.0284(5) Uani 1 1 d . . .
C2 C 0.73464(18) 0.24272(12) 0.23340(10) 0.0290(5) Uani 1 1 d . . .
H2 H 0.6925 0.1985 0.2295 0.035 Uiso 1 1 calc R . .
C3 C 0.77935(17) 0.26169(11) 0.29625(10) 0.0247(5) Uani 1 1 d . . .
C4 C 0.6623(2) 0.25606(14) 0.11842(12) 0.0404(6) Uani 1 1 d . . .
H4A H 0.6053 0.2935 0.1108 0.061 Uiso 1 1 calc R . .
H4B H 0.6313 0.2077 0.1274 0.061 Uiso 1 1 calc R . .
H4C H 0.6983 0.2518 0.0803 0.061 Uiso 1 1 calc R . .
C5 C 0.73012(19) 0.22411(13) 0.34944(11) 0.0334(5) Uani 1 1 d . . .
H5A H 0.7843 0.1931 0.3751 0.05 Uiso 1 1 calc R . .
H5B H 0.67 0.1927 0.3308 0.05 Uiso 1 1 calc R . .
H5C H 0.7043 0.2622 0.3769 0.05 Uiso 1 1 calc R . .
C6 C 0.80435(19) 0.37458(13) 0.11013(10) 0.0313(5) Uani 1 1 d . . .
C7 C 0.7261(2) 0.42974(14) 0.09549(12) 0.0374(6) Uani 1 1 d . . .
C8 C 0.7277(2) 0.47047(16) 0.03897(13) 0.0514(7) Uani 1 1 d . . .
H8 H 0.6754 0.5083 0.0282 0.062 Uiso 1 1 calc R . .
C9 C 0.8023(3) 0.45777(17) -0.00161(13) 0.0565(8) Uani 1 1 d . . .
H9 H 0.8006 0.4862 -0.0398 0.068 Uiso 1 1 calc R . .
C10 C 0.8789(3) 0.40389(17) 0.01344(13) 0.0520(7) Uani 1 1 d . . .
H10 H 0.9311 0.395 -0.0141 0.062 Uiso 1 1 calc R . .
C11 C 0.8799(2) 0.36242(14) 0.06897(11) 0.0391(6) Uani 1 1 d . . .
H11 H 0.933 0.325 0.0792 0.047 Uiso 1 1 calc R . .
C12 C 0.6441(2) 0.44910(15) 0.13938(14) 0.0448(7) Uani 1 1 d . . .
H12 H 0.646 0.4088 0.1724 0.054 Uiso 1 1 calc R . .
C13 C 0.6745(3) 0.52211(18) 0.17409(18) 0.0691(10) Uani 1 1 d . . .
H13A H 0.6214 0.5341 0.2023 0.104 Uiso 1 1 calc R . .
H13B H 0.6762 0.5622 0.1426 0.104 Uiso 1 1 calc R . .
H13C H 0.7454 0.5171 0.1997 0.104 Uiso 1 1 calc R . .
C14 C 0.5295(2) 0.4535(2) 0.10337(18) 0.0758(11) Uani 1 1 d . . .
H14A H 0.4798 0.4658 0.1336 0.114 Uiso 1 1 calc R . .
H14B H 0.5096 0.4052 0.0832 0.114 Uiso 1 1 calc R . .
H14C H 0.5258 0.4922 0.0703 0.114 Uiso 1 1 calc R . .
C15 C 0.88736(16) 0.33478(13) 0.37518(9) 0.0248(4) Uani 1 1 d . . .
C16 C 0.86482(17) 0.40782(13) 0.39335(11) 0.0295(5) Uani 1 1 d . . .
C17 C 0.9008(2) 0.42943(16) 0.45629(12) 0.0419(6) Uani 1 1 d . . .
H17 H 0.8876 0.4789 0.4692 0.05 Uiso 1 1 calc R . .
C18 C 0.9548(2) 0.38133(19) 0.50006(12) 0.0509(8) Uani 1 1 d . . .
H18 H 0.9776 0.3975 0.5428 0.061 Uiso 1 1 calc R . .
C19 C 0.9761(2) 0.30953(18) 0.48212(12) 0.0472(7) Uani 1 1 d . . .
H19 H 1.0129 0.2759 0.5125 0.057 Uiso 1 1 calc R . .
C20 C 0.94359(18) 0.28643(15) 0.41936(11) 0.0338(5) Uani 1 1 d . . .
H20 H 0.9599 0.2374 0.4066 0.041 Uiso 1 1 calc R . .
C21 C 0.79874(19) 0.45979(13) 0.34660(13) 0.0361(6) Uani 1 1 d . . .
H21 H 0.8188 0.4501 0.3031 0.043 Uiso 1 1 calc R . .
C22 C 0.6802(2) 0.44142(18) 0.3438(2) 0.0694(10) Uani 1 1 d . . .
H22A H 0.6377 0.475 0.3134 0.104 Uiso 1 1 calc R . .
H22B H 0.659 0.4478 0.3864 0.104 Uiso 1 1 calc R . .
H22C H 0.6675 0.3896 0.3297 0.104 Uiso 1 1 calc R . .
C23 C 0.8177(3) 0.54258(15) 0.36120(16) 0.0588(8) Uani 1 1 d . . .
H23A H 0.7725 0.5725 0.329 0.088 Uiso 1 1 calc R . .
H23B H 0.8933 0.5546 0.3601 0.088 Uiso 1 1 calc R . .
H23C H 0.7995 0.5538 0.4039 0.088 Uiso 1 1 calc R . .
C24 C 1.06715(17) 0.17034(12) 0.24675(11) 0.0260(5) Uani 1 1 d . . .
C25 C 1.10047(18) 0.18293(12) 0.31238(11) 0.0280(5) Uani 1 1 d . . .
H25 H 1.0919 0.1419 0.3397 0.034 Uiso 1 1 calc R . .
C26 C 1.14464(16) 0.24765(12) 0.34323(10) 0.0247(5) Uani 1 1 d . . .
C27 C 1.0634(2) 0.08932(13) 0.22649(12) 0.0384(6) Uani 1 1 d . . .
H27A H 0.9903 0.0765 0.2071 0.058 Uiso 1 1 calc R . .
H27B H 1.0847 0.0577 0.2641 0.058 Uiso 1 1 calc R . .
H27C H 1.1128 0.0813 0.1952 0.058 Uiso 1 1 calc R . .
C28 C 1.20627(19) 0.23690(14) 0.40996(11) 0.0356(6) Uani 1 1 d . . .
H28A H 1.2835 0.2383 0.4078 0.053 Uiso 1 1 calc R . .
H28B H 1.1874 0.1885 0.427 0.053 Uiso 1 1 calc R . .
H28C H 1.1877 0.2769 0.4381 0.053 Uiso 1 1 calc R . .
C29 C 1.02378(19) 0.20306(12) 0.13667(11) 0.0302(5) Uani 1 1 d . . .
C30 C 1.0970(2) 0.22059(13) 0.09473(11) 0.0350(6) Uani 1 1 d . . .
C31 C 1.0695(3) 0.20074(16) 0.03044(13) 0.0506(7) Uani 1 1 d . . .
H31 H 1.1183 0.2116 0.0012 0.061 Uiso 1 1 calc R . .
C32 C 0.9742(3) 0.16605(17) 0.00788(13) 0.0585(8) Uani 1 1 d . . .
H32 H 0.9583 0.153 -0.0362 0.07 Uiso 1 1 calc R . .
C33 C 0.9022(3) 0.15027(15) 0.04906(13) 0.0504(7) Uani 1 1 d . . .
H33 H 0.8361 0.1265 0.0336 0.06 Uiso 1 1 calc R . .
C34 C 0.9264(2) 0.16914(13) 0.11328(12) 0.0384(6) Uani 1 1 d . . .
H34 H 0.876 0.1589 0.1417 0.046 Uiso 1 1 calc R . .
C35 C 1.2034(2) 0.25801(14) 0.11816(12) 0.0380(6) Uani 1 1 d . . .
H35 H 1.1964 0.2834 0.1596 0.046 Uiso 1 1 calc R . .
C36 C 1.2339(4) 0.3169(2) 0.07228(19) 0.1060(17) Uani 1 1 d . . .
H36A H 1.3028 0.3392 0.0899 0.159 Uiso 1 1 calc R . .
H36B H 1.1786 0.3557 0.0665 0.159 Uiso 1 1 calc R . .
H36C H 1.2398 0.2938 0.0308 0.159 Uiso 1 1 calc R . .
C37 C 1.2913(3) 0.2001(2) 0.1317(3) 0.1024(16) Uani 1 1 d . . .
H37A H 1.3596 0.2249 0.1468 0.154 Uiso 1 1 calc R . .
H37B H 1.2975 0.1723 0.0923 0.154 Uiso 1 1 calc R . .
H37C H 1.2737 0.1655 0.1647 0.154 Uiso 1 1 calc R . .
C38 C 1.20461(17) 0.37281(12) 0.34572(10) 0.0232(4) Uani 1 1 d . . .
C39 C 1.31072(17) 0.37887(11) 0.33319(10) 0.0243(4) Uani 1 1 d . . .
C40 C 1.37334(18) 0.43664(12) 0.36263(10) 0.0278(5) Uani 1 1 d . . .
H40 H 1.4457 0.4409 0.3552 0.033 Uiso 1 1 calc R . .
C41 C 1.33382(19) 0.48794(13) 0.40228(11) 0.0317(5) Uani 1 1 d . . .
H41 H 1.3785 0.5266 0.422 0.038 Uiso 1 1 calc R . .
C42 C 1.2285(2) 0.48221(13) 0.41280(11) 0.0352(6) Uani 1 1 d . . .
H42 H 1.1998 0.5176 0.4393 0.042 Uiso 1 1 calc R . .
C43 C 1.16472(19) 0.42501(13) 0.38479(11) 0.0308(5) Uani 1 1 d . . .
H43 H 1.0924 0.4214 0.3924 0.037 Uiso 1 1 calc R . .
C44 C 1.35792(18) 0.32555(13) 0.28832(12) 0.0343(5) Uani 1 1 d . . .
H44 H 1.2991 0.2922 0.268 0.041 Uiso 1 1 calc R . .
C45 C 1.4026(2) 0.36778(16) 0.23517(13) 0.0479(7) Uani 1 1 d . . .
H45A H 1.4322 0.3322 0.207 0.072 Uiso 1 1 calc R . .
H45B H 1.4594 0.4018 0.2541 0.072 Uiso 1 1 calc R . .
H45C H 1.345 0.3965 0.2102 0.072 Uiso 1 1 calc R . .
C46 C 1.4460(2) 0.27662(16) 0.32433(16) 0.0558(8) Uani 1 1 d . . .
H46A H 1.4742 0.2431 0.294 0.084 Uiso 1 1 calc R . .
H46B H 1.4162 0.247 0.3567 0.084 Uiso 1 1 calc R . .
H46C H 1.504 0.3083 0.3453 0.084 Uiso 1 1 calc R . .
C47 C 1.0524(2) 0.51533(13) 0.20326(12) 0.0365(6) Uani 1 1 d . . .
C48 C 0.9936(3) 0.54030(19) 0.13840(18) 0.0401(9) Uani 0.808(6) 1 d P A 1
H48A H 0.916 0.5368 0.1386 0.06 Uiso 0.808(6) 1 calc PR A 1
H48B H 1.0141 0.5081 0.1046 0.06 Uiso 0.808(6) 1 calc PR A 1
H48C H 1.0128 0.5921 0.1303 0.06 Uiso 0.808(6) 1 calc PR A 1
C49 C 1.0156(4) 0.56733(19) 0.25555(17) 0.0550(12) Uani 0.808(6) 1 d P A 1
H49A H 0.9375 0.5644 0.2535 0.082 Uiso 0.808(6) 1 calc PR A 1
H49B H 1.0364 0.6189 0.2479 0.082 Uiso 0.808(6) 1 calc PR A 1
H49C H 1.0499 0.5513 0.2981 0.082 Uiso 0.808(6) 1 calc PR A 1
C50 C 1.1699(3) 0.5192(2) 0.2059(2) 0.0638(14) Uani 0.808(6) 1 d P A 1
H50A H 1.2045 0.5026 0.2481 0.096 Uiso 0.808(6) 1 calc PR A 1
H50B H 1.1912 0.5707 0.1985 0.096 Uiso 0.808(6) 1 calc PR A 1
H50C H 1.1922 0.4868 0.1727 0.096 Uiso 0.808(6) 1 calc PR A 1
C48A C 0.9708(15) 0.5547(11) 0.1666(10) 0.058(5) Uiso 0.192(6) 1 d P A 2
H48D H 0.9351 0.5224 0.1325 0.087 Uiso 0.192(6) 1 calc PR A 2
H48E H 1.0011 0.5983 0.1474 0.087 Uiso 0.192(6) 1 calc PR A 2
H48F H 0.9186 0.5714 0.1939 0.087 Uiso 0.192(6) 1 calc PR A 2
C49A C 1.1155(13) 0.5561(8) 0.2582(7) 0.049(4) Uiso 0.192(6) 1 d P A 2
H49D H 1.1708 0.5229 0.2802 0.074 Uiso 0.192(6) 1 calc PR A 2
H49E H 1.0674 0.5721 0.2883 0.074 Uiso 0.192(6) 1 calc PR A 2
H49F H 1.1497 0.5999 0.242 0.074 Uiso 0.192(6) 1 calc PR A 2
C50A C 1.1461(16) 0.4930(11) 0.1571(11) 0.072(6) Uiso 0.192(6) 1 d P A 2
H50D H 1.2067 0.4686 0.1835 0.108 Uiso 0.192(6) 1 calc PR A 2
H50E H 1.1712 0.5385 0.1381 0.108 Uiso 0.192(6) 1 calc PR A 2
H50F H 1.1152 0.459 0.123 0.108 Uiso 0.192(6) 1 calc PR A 2

loop_
_atom_site_aniso_label
_atom_site_aniso_U_11
_atom_site_aniso_U_22
_atom_site_aniso_U_33
_atom_site_aniso_U_23
_atom_site_aniso_U_13
_atom_site_aniso_U_12
Y 0.02114(10) 0.01897(10) 0.01987(9) -0.00022(8) 0.00142(7) -0.00098(9)
O 0.0384(10) 0.0236(8) 0.0390(9) 0.0080(7) -0.0024(8) -0.0073(7)
N1 0.0290(10) 0.0256(10) 0.0232(9) 0.0021(8) -0.0017(7) -0.0022(8)
N2 0.0213(9) 0.0234(9) 0.0194(8) -0.0005(7) -0.0007(7) 0.0003(7)
N3 0.0276(10) 0.0242(9) 0.0264(9) -0.0041(7) 0.0041(8) -0.0021(8)
N4 0.0191(9) 0.0236(9) 0.0251(9) -0.0010(7) 0.0018(7) -0.0007(7)
C1 0.0292(12) 0.0250(11) 0.0283(12) -0.0021(9) -0.0054(9) -0.0008(9)
C2 0.0288(12) 0.0234(11) 0.0327(12) 0.0015(9) -0.0026(10) -0.0060(9)
C3 0.0249(11) 0.0205(11) 0.0283(11) 0.0024(9) 0.0024(9) 0.0025(9)
C4 0.0432(15) 0.0393(14) 0.0333(13) -0.0003(11) -0.0125(11) -0.0123(12)
C5 0.0331(13) 0.0308(13) 0.0369(13) 0.0065(10) 0.0068(11) -0.0053(10)
C6 0.0385(14) 0.0301(12) 0.0225(11) 0.0035(9) -0.0047(10) -0.0071(10)
C7 0.0374(14) 0.0375(14) 0.0341(13) 0.0098(11) -0.0062(11) -0.0033(11)
C8 0.0567(19) 0.0494(17) 0.0440(16) 0.0205(13) -0.0064(14) 0.0008(14)
C9 0.076(2) 0.0592(19) 0.0325(14) 0.0190(13) 0.0013(15) -0.0084(17)
C10 0.070(2) 0.0562(18) 0.0317(14) 0.0069(13) 0.0119(14) -0.0038(16)
C11 0.0483(16) 0.0400(14) 0.0283(12) 0.0022(10) 0.0035(11) 0.0000(12)
C12 0.0373(15) 0.0450(16) 0.0510(16) 0.0180(13) 0.0025(12) 0.0062(12)
C13 0.073(2) 0.052(2) 0.087(3) -0.0012(18) 0.031(2) 0.0040(17)
C14 0.0375(18) 0.098(3) 0.089(3) 0.036(2) -0.0018(17) 0.0056(18)
C15 0.0170(10) 0.0373(12) 0.0203(10) 0.0002(9) 0.0031(8) -0.0018(9)
C16 0.0214(12) 0.0378(13) 0.0305(12) -0.0085(10) 0.0077(9) -0.0046(10)
C17 0.0378(15) 0.0572(17) 0.0331(13) -0.0161(12) 0.0135(12) -0.0102(12)
C18 0.0474(17) 0.081(2) 0.0236(13) -0.0125(14) 0.0038(12) -0.0159(16)
C19 0.0343(15) 0.079(2) 0.0259(13) 0.0133(13) -0.0030(11) -0.0025(14)
C20 0.0273(13) 0.0467(15) 0.0273(12) 0.0054(10) 0.0038(10) 0.0025(11)
C21 0.0319(14) 0.0270(12) 0.0493(15) -0.0068(11) 0.0057(11) 0.0010(10)
C22 0.0294(16) 0.056(2) 0.121(3) 0.017(2) 0.0034(17) 0.0070(14)
C23 0.071(2) 0.0330(15) 0.072(2) -0.0112(14) 0.0098(17) -0.0034(14)
C24 0.0215(11) 0.0227(11) 0.0348(12) -0.0013(9) 0.0079(9) -0.0022(9)
C25 0.0269(12) 0.0258(11) 0.0317(12) 0.0042(9) 0.0057(10) -0.0007(9)
C26 0.0168(10) 0.0291(12) 0.0283(11) 0.0037(9) 0.0037(9) 0.0000(9)
C27 0.0461(16) 0.0233(12) 0.0455(15) -0.0020(10) 0.0056(12) -0.0016(11)
C28 0.0319(13) 0.0391(14) 0.0327(13) 0.0090(10) -0.0064(10) -0.0010(11)
C29 0.0393(14) 0.0216(11) 0.0294(12) -0.0067(9) 0.0034(10) -0.0009(10)
C30 0.0468(15) 0.0293(12) 0.0294(12) -0.0056(10) 0.0071(11) -0.0001(11)
C31 0.074(2) 0.0477(17) 0.0325(14) -0.0089(12) 0.0161(14) -0.0102(15)
C32 0.091(2) 0.0522(18) 0.0303(14) -0.0123(13) 0.0007(15) -0.0153(17)
C33 0.0616(19) 0.0436(17) 0.0410(15) -0.0108(12) -0.0097(14) -0.0123(14)
C34 0.0449(15) 0.0317(13) 0.0373(13) -0.0055(11) 0.0015(11) -0.0041(11)
C35 0.0439(15) 0.0384(14) 0.0345(13) -0.0074(11) 0.0148(11) -0.0065(11)
C36 0.133(4) 0.109(3) 0.069(2) 0.022(2) -0.008(2) -0.080(3)
C37 0.046(2) 0.064(2) 0.195(5) -0.037(3) 0.007(3) 0.0020(18)
C38 0.0239(11) 0.0226(11) 0.0222(10) 0.0028(8) 0.0001(9) -0.0005(9)
C39 0.0220(11) 0.0230(11) 0.0269(11) 0.0018(9) -0.0001(9) 0.0022(9)
C40 0.0245(12) 0.0297(12) 0.0283(11) 0.0013(9) 0.0009(9) -0.0019(9)
C41 0.0391(14) 0.0270(12) 0.0277(12) -0.0016(9) 0.0004(10) -0.0088(10)
C42 0.0429(15) 0.0322(13) 0.0327(13) -0.0060(10) 0.0135(11) -0.0016(11)
C43 0.0281(13) 0.0336(13) 0.0317(12) -0.0036(10) 0.0076(10) -0.0021(10)
C44 0.0238(12) 0.0330(13) 0.0469(14) -0.0119(11) 0.0079(10) -0.0033(10)
C45 0.0505(17) 0.0513(17) 0.0455(16) -0.0095(13) 0.0193(13) 0.0034(13)
C46 0.0509(18) 0.0419(16) 0.078(2) 0.0016(15) 0.0198(16) 0.0184(14)
C47 0.0406(15) 0.0267(12) 0.0405(14) 0.0106(10) -0.0003(11) -0.0088(11)
C48 0.046(2) 0.0341(18) 0.038(2) 0.0116(15) 0.0014(16) -0.0065(15)
C49 0.085(3) 0.0313(18) 0.046(2) -0.0005(15) 0.0023(19) -0.0004(18)
C50 0.040(2) 0.061(3) 0.088(3) 0.034(2) -0.001(2) -0.0105(18)

loop_
_atom_type_symbol
_atom_type_description
_atom_type_scat_dispersion_real
_atom_type_scat_dispersion_imag
_atom_type_scat_source
C C 0.0033 0.0016 'International Tables Vol C Tables 4.2.6.8 and 6.1.1.4'
H H 0 0 'International Tables Vol C Tables 4.2.6.8 and 6.1.1.4'
N N 0.0061 0.0033 'International Tables Vol C Tables 4.2.6.8 and 6.1.1.4'
O O 0.0106 0.006 'International Tables Vol C Tables 4.2.6.8 and 6.1.1.4'
Y Y -2.7962 3.5667 'International Tables Vol C Tables 4.2.6.8 and 6.1.1.4'

loop_
_geom_angle_atom_site_label_1
_geom_angle_atom_site_label_2
_geom_angle_atom_site_label_3
_geom_angle
_geom_angle_site_symmetry_1
_geom_angle_site_symmetry_3
_geom_angle_publ_flag
O Y N2 122.18(6) . . ?
O Y N3 128.87(7) . . ?
N2 Y N3 108.96(6) . . ?
O Y N4 96.62(6) . . ?
N2 Y N4 95.03(6) . . ?
N3 Y N4 77.91(6) . . ?
O Y N1 96.72(6) . . ?
N2 Y N1 77.45(6) . . ?
N3 Y N1 93.96(6) . . ?
N4 Y N1 166.65(6) . . ?
C47 O Y 177.25(16) . . ?
C1 N1 C6 118.99(18) . . ?
C1 N1 Y 120.95(14) . . ?
C6 N1 Y 118.39(13) . . ?
C3 N2 C15 119.08(17) . . ?
C3 N2 Y 122.12(13) . . ?
C15 N2 Y 116.21(12) . . ?
C24 N3 C29 118.31(18) . . ?
C24 N3 Y 116.44(13) . . ?
C29 N3 Y 121.34(14) . . ?
C26 N4 C38 117.46(17) . . ?
C26 N4 Y 117.37(13) . . ?
C38 N4 Y 123.61(13) . . ?
N1 C1 C2 124.1(2) . . ?
N1 C1 C4 120.3(2) . . ?
C2 C1 C4 115.5(2) . . ?
C3 C2 C1 129.5(2) . . ?
N2 C3 C2 123.44(19) . . ?
N2 C3 C5 120.48(19) . . ?
C2 C3 C5 116.02(19) . . ?
C11 C6 C7 119.7(2) . . ?
C11 C6 N1 117.7(2) . . ?
C7 C6 N1 122.5(2) . . ?
C6 C7 C8 117.5(2) . . ?
C6 C7 C12 123.0(2) . . ?
C8 C7 C12 119.5(2) . . ?
C9 C8 C7 122.4(3) . . ?
C10 C9 C8 119.6(3) . . ?
C9 C10 C11 119.6(3) . . ?
C10 C11 C6 121.2(3) . . ?
C13 C12 C7 110.0(2) . . ?
C13 C12 C14 110.4(3) . . ?
C7 C12 C14 112.6(3) . . ?
C20 C15 C16 120.1(2) . . ?
C20 C15 N2 120.3(2) . . ?
C16 C15 N2 119.45(19) . . ?
C17 C16 C15 117.9(2) . . ?
C17 C16 C21 121.5(2) . . ?
C15 C16 C21 120.6(2) . . ?
C18 C17 C16 121.9(3) . . ?
C17 C18 C19 120.0(2) . . ?
C18 C19 C20 119.8(3) . . ?
C15 C20 C19 120.3(2) . . ?
C16 C21 C22 109.7(2) . . ?
C16 C21 C23 114.2(2) . . ?
C22 C21 C23 110.0(2) . . ?
N3 C24 C25 124.57(19) . . ?
N3 C24 C27 120.2(2) . . ?
C25 C24 C27 115.1(2) . . ?
C26 C25 C24 129.1(2) . . ?
N4 C26 C25 123.1(2) . . ?
N4 C26 C28 120.77(19) . . ?
C25 C26 C28 116.11(19) . . ?
C34 C29 C30 120.0(2) . . ?
C34 C29 N3 119.4(2) . . ?
C30 C29 N3 120.5(2) . . ?
C31 C30 C29 117.4(2) . . ?
C31 C30 C35 120.9(2) . . ?
C29 C30 C35 121.6(2) . . ?
C32 C31 C30 122.3(3) . . ?
C33 C32 C31 119.9(3) . . ?
C32 C33 C34 119.6(3) . . ?
C33 C34 C29 120.7(2) . . ?
C30 C35 C37 110.3(2) . . ?
C30 C35 C36 113.1(2) . . ?
C37 C35 C36 110.6(3) . . ?
C43 C38 C39 119.7(2) . . ?
C43 C38 N4 119.55(19) . . ?
C39 C38 N4 120.73(18) . . ?
C40 C39 C38 117.91(19) . . ?
C40 C39 C44 119.8(2) . . ?
C38 C39 C44 122.33(19) . . ?
C41 C40 C39 122.3(2) . . ?
C42 C41 C40 119.0(2) . . ?
C43 C42 C41 120.0(2) . . ?
C42 C43 C38 121.1(2) . . ?
C45 C44 C39 111.2(2) . . ?
C45 C44 C46 109.4(2) . . ?
C39 C44 C46 111.8(2) . . ?
C48A C47 O 112.1(8) . . ?
O C47 C50 110.8(2) . . ?
C48A C47 C49A 116.8(10) . . ?
O C47 C49A 114.9(6) . . ?
O C47 C48 110.3(2) . . ?
C50 C47 C48 112.1(3) . . ?
O C47 C49 105.9(2) . . ?
C50 C47 C49 110.0(3) . . ?
C48 C47 C49 107.6(3) . . ?
C48A C47 C50A 108.9(11) . . ?
O C47 C50A 98.9(7) . . ?
C49A C47 C50A 102.9(10) . . ?

loop_
_geom_bond_atom_site_label_1
_geom_bond_atom_site_label_2
_geom_bond_distance
_geom_bond_site_symmetry_2
_geom_bond_publ_flag
Y O 2.0147(15) . ?
Y N2 2.3471(17) . ?
Y N3 2.3576(17) . ?
Y N4 2.3798(17) . ?
Y N1 2.3946(18) . ?
O C47 1.409(3) . ?
N1 C1 1.324(3) . ?
N1 C6 1.443(3) . ?
N2 C3 1.333(3) . ?
N2 C15 1.432(3) . ?
N3 C24 1.335(3) . ?
N3 C29 1.436(3) . ?
N4 C26 1.327(3) . ?
N4 C38 1.438(3) . ?
C1 C2 1.407(3) . ?
C1 C4 1.518(3) . ?
C2 C3 1.405(3) . ?
C3 C5 1.514(3) . ?
C6 C11 1.393(3) . ?
C6 C7 1.399(3) . ?
C7 C8 1.399(3) . ?
C7 C12 1.521(4) . ?
C8 C9 1.376(4) . ?
C9 C10 1.370(4) . ?
C10 C11 1.385(3) . ?
C12 C13 1.521(4) . ?
C12 C14 1.534(4) . ?
C15 C20 1.389(3) . ?
C15 C16 1.404(3) . ?
C16 C17 1.394(3) . ?
C16 C21 1.515(3) . ?
C17 C18 1.370(4) . ?
C18 C19 1.378(4) . ?
C19 C20 1.390(3) . ?
C21 C22 1.522(4) . ?
C21 C23 1.527(3) . ?
C24 C25 1.405(3) . ?
C24 C27 1.512(3) . ?
C25 C26 1.405(3) . ?
C26 C28 1.518(3) . ?
C29 C34 1.395(3) . ?
C29 C30 1.401(3) . ?
C30 C31 1.395(3) . ?
C30 C35 1.517(3) . ?
C31 C32 1.375(4) . ?
C32 C33 1.371(4) . ?
C33 C34 1.386(3) . ?
C35 C37 1.515(4) . ?
C35 C36 1.517(4) . ?
C38 C43 1.387(3) . ?
C38 C39 1.403(3) . ?
C39 C40 1.392(3) . ?
C39 C44 1.523(3) . ?
C40 C41 1.382(3) . ?
C41 C42 1.380(3) . ?
C42 C43 1.381(3) . ?
C44 C45 1.524(4) . ?
C44 C46 1.528(4) . ?
C47 C48A 1.387(19) . ?
C47 C50 1.475(4) . ?
C47 C49A 1.498(15) . ?
C47 C48 1.526(4) . ?
C47 C49 1.563(4) . ?
C47 C50A 1.681(19) . ?
